data_4113809
loop_
_publ_author_name
'Thomas K\"ohler'
'Daniel Seidel'
'Vincent Lynch'
'Forrest O. Arp'
'Zhongping Ou'
'Karl M. Kadish'
'Jonathan L. Sessler'

_publ_section_title
;
 Formation and Properties of Cyclo[6]pyrrole and Cyclo[7]pyrrole
;
_journal_name_full 'Journal of the American Chemical Society'
_journal_page_first 6872
_journal_page_last 6873
_journal_paper_doi 10.1021/ja035089y
_journal_volume 125
_journal_year 2003
_chemical_formula_sum 'C68 H91 Cl2 N7 O'
_chemical_formula_weight 1093.38
_chemical_name_systematic
; 
 ? 
;
_space_group_IT_number 2
_symmetry_cell_setting triclinic
_symmetry_space_group_name_Hall '-P 1'
_symmetry_space_group_name_H-M 'P -1'
_atom_sites_solution_hydrogens geom
_atom_sites_solution_primary direct
_atom_sites_solution_secondary difmap
_audit_creation_method SHELXL-97
_cell_angle_alpha 99.666(2)
_cell_angle_beta 98.104(2)
_cell_angle_gamma 104.904(2)
_cell_formula_units_Z 2
_cell_length_a 10.7430(4)
_cell_length_b 11.5435(5)
_cell_length_c 26.1232(12)
_cell_measurement_temperature 153(2)
_cell_volume 3027.9(2)
_computing_structure_refinement 'SHELXL-97 (Sheldrick, 1997)'
_computing_structure_solution 'SHELXS-97 (Sheldrick, 1990)'
_diffrn_ambient_temperature 153(2)
_diffrn_measured_fraction_theta_full 0.975
_diffrn_measured_fraction_theta_max 0.975
_diffrn_measurement_device_type 'Nonius Kappa CCD'
_diffrn_measurement_method \w-scans
_diffrn_radiation_monochromator graphite
_diffrn_radiation_source 'fine-focus sealed tube'
_diffrn_radiation_type MoK\a
_diffrn_radiation_wavelength 0.71073
_diffrn_reflns_av_R_equivalents 0.0871
_diffrn_reflns_av_sigmaI/netI 0.2147
_diffrn_reflns_limit_h_max 12
_diffrn_reflns_limit_h_min -12
_diffrn_reflns_limit_k_max 13
_diffrn_reflns_limit_k_min -12
_diffrn_reflns_limit_l_max 30
_diffrn_reflns_limit_l_min -28
_diffrn_reflns_number 16734
_diffrn_reflns_theta_full 25.00
_diffrn_reflns_theta_max 25.00
_diffrn_reflns_theta_min 3.00
_exptl_absorpt_coefficient_mu 0.156
_exptl_absorpt_correction_type none
_exptl_crystal_colour green
_exptl_crystal_density_diffrn 1.199
_exptl_crystal_description needle
_exptl_crystal_F_000 1180
_exptl_crystal_size_max 0.39
_exptl_crystal_size_mid 0.06
_exptl_crystal_size_min 0.05
_refine_diff_density_max 0.484
_refine_diff_density_min -0.410
_refine_diff_density_rms 0.060
_refine_ls_extinction_coef 0.0022(6)
_refine_ls_extinction_expression Fc^*^=kFc[1+0.001xFc^2^\l^3^/sin(2\q)]^-1/4^
_refine_ls_extinction_method SHELXL
_refine_ls_goodness_of_fit_ref 1.004
_refine_ls_hydrogen_treatment mixed
_refine_ls_matrix_type full
_refine_ls_number_parameters 732
_refine_ls_number_reflns 10386
_refine_ls_number_restraints 0
_refine_ls_restrained_S_all 1.004
_refine_ls_R_factor_all 0.2175
_refine_ls_R_factor_gt 0.0787
_refine_ls_shift/su_max 0.015
_refine_ls_shift/su_mean 0.001
_refine_ls_structure_factor_coef Fsqd
_refine_ls_weighting_details 'calc w=1/[\s^2^(Fo^2^)+(0.0581P)^2^+1.9786P] where P=(Fo^2^+2Fc^2^)/3'
_refine_ls_weighting_scheme calc
_refine_ls_wR_factor_gt 0.1499
_refine_ls_wR_factor_ref 0.1980
_reflns_number_gt 4468
_reflns_number_total 10386
_reflns_threshold_expression >2sigma(I)
_cod_data_source_file ja035089ysi20030310_100329.cif
_cod_data_source_block cyclo7
_cod_database_code 4113809

loop_
_symmetry_equiv_pos_as_xyz
'x, y, z'
'-x, -y, -z'

loop_
_atom_site_label
_atom_site_type_symbol
_atom_site_fract_x
_atom_site_fract_y
_atom_site_fract_z
_atom_site_U_iso_or_equiv
_atom_site_adp_type
_atom_site_occupancy
_atom_site_symmetry_multiplicity
_atom_site_calc_flag
_atom_site_refinement_flags
Cl1 Cl 0.09562(12) 0.48105(12) 0.24143(5) 0.0377(4) Uani 1 1 d .
Cl2 Cl 0.27259(16) 0.78149(15) 0.21301(6) 0.0584(5) Uani 1 1 d .
O1W O 0.2702(3) 0.5666(3) 0.13397(14) 0.0483(10) Uani 1 1 d .
H1W H 0.2677 0.6213 0.1567 0.058 Uiso 1 1 d R
H2W H 0.3369 0.5551 0.1469 0.058 Uiso 1 1 d R
N1 N 0.1164(4) 0.3215(4) 0.12023(17) 0.0287(11) Uani 1 1 d .
N2 N -0.0622(4) 0.4612(4) 0.11755(18) 0.0270(10) Uani 1 1 d .
N3 N -0.0648(5) 0.6847(4) 0.18423(17) 0.0298(11) Uani 1 1 d .
N4 N 0.0571(4) 0.7668(5) 0.28959(18) 0.0329(12) Uani 1 1 d .
N5 N 0.2952(4) 0.7337(4) 0.3318(2) 0.0357(11) Uani 1 1 d .
N6 N 0.4074(5) 0.5452(4) 0.29370(17) 0.0336(11) Uani 1 1 d .
N7 N 0.3250(4) 0.3668(4) 0.20030(16) 0.0290(10) Uani 1 1 d .
C1 C 0.1722(5) 0.2281(4) 0.12545(19) 0.0280(12) Uani 1 1 d .
C2 C 0.0817(5) 0.1188(4) 0.09363(19) 0.0294(12) Uani 1 1 d .
C3 C -0.0272(4) 0.1504(4) 0.07017(19) 0.0279(12) Uani 1 1 d .
C4 C -0.0015(5) 0.2782(5) 0.08604(19) 0.0273(12) Uani 1 1 d .
C5 C -0.0736(5) 0.3638(4) 0.07671(19) 0.0271(12) Uani 1 1 d .
C6 C -0.1513(4) 0.3791(4) 0.03176(19) 0.0287(12) Uani 1 1 d .
C7 C -0.1888(4) 0.4862(4) 0.04660(19) 0.0274(12) Uani 1 1 d .
C8 C -0.1367(5) 0.5342(4) 0.1008(2) 0.0281(12) Uani 1 1 d .
C9 C -0.1571(5) 0.6282(4) 0.13890(19) 0.0272(12) Uani 1 1 d .
C10 C -0.2686(4) 0.6696(4) 0.14467(19) 0.0269(12) Uani 1 1 d .
C11 C -0.2405(5) 0.7509(4) 0.1932(2) 0.0283(12) Uani 1 1 d .
C12 C -0.1103(5) 0.7615(4) 0.21733(19) 0.0274(12) Uani 1 1 d .
C13 C -0.0307(5) 0.8213(5) 0.2679(2) 0.0320(13) Uani 1 1 d .
C14 C -0.0115(5) 0.9358(5) 0.3038(2) 0.0368(14) Uani 1 1 d .
C15 C 0.0866(5) 0.9440(5) 0.3469(2) 0.0361(14) Uani 1 1 d .
C16 C 0.1298(5) 0.8375(5) 0.3373(2) 0.0344(13) Uani 1 1 d .
C17 C 0.2342(5) 0.7997(5) 0.3626(2) 0.0349(13) Uani 1 1 d .
C18 C 0.2899(5) 0.8086(5) 0.4159(2) 0.0363(14) Uani 1 1 d .
C19 C 0.3881(5) 0.7504(5) 0.4160(2) 0.0388(14) Uani 1 1 d .
C20 C 0.3920(5) 0.7058(5) 0.3629(2) 0.0359(13) Uani 1 1 d .
C21 C 0.4661(5) 0.6344(5) 0.3383(2) 0.0332(13) Uani 1 1 d .
C22 C 0.6005(5) 0.6398(5) 0.3479(2) 0.0397(14) Uani 1 1 d .
C23 C 0.6184(5) 0.5536(5) 0.3079(2) 0.0347(13) Uani 1 1 d .
C24 C 0.4960(5) 0.4907(5) 0.2745(2) 0.0320(13) Uani 1 1 d .
C25 C 0.4502(5) 0.3895(5) 0.2300(2) 0.0303(13) Uani 1 1 d .
C26 C 0.4986(5) 0.2917(5) 0.2082(2) 0.0317(13) Uani 1 1 d .
C27 C 0.4047(5) 0.2130(4) 0.1668(2) 0.0290(12) Uani 1 1 d .
C28 C 0.2952(5) 0.2607(5) 0.1623(2) 0.0304(13) Uani 1 1 d .
C29 C 0.0920(5) -0.0099(4) 0.0895(2) 0.0346(13) Uani 1 1 d .
H29A H 0.1736 -0.0129 0.0792 0.042 Uiso 1 1 d R
H29B H 0.0221 -0.0638 0.0621 0.042 Uiso 1 1 d R
C30 C 0.0870(6) -0.0574(5) 0.1394(2) 0.0522(17) Uani 1 1 d .
H30A H 0.0939 -0.1397 0.1343 0.078 Uiso 1 1 d R
H30B H 0.1577 -0.0049 0.1668 0.078 Uiso 1 1 d R
H30C H 0.0047 -0.0563 0.1495 0.078 Uiso 1 1 d R
C31 C -0.1544(5) 0.0603(4) 0.0412(2) 0.0339(13) Uani 1 1 d .
H31A H -0.1369 -0.0053 0.0183 0.041 Uiso 1 1 d R
H31B H -0.2023 0.1004 0.0197 0.041 Uiso 1 1 d R
C32 C -0.2395(6) 0.0066(5) 0.0784(2) 0.0545(17) Uani 1 1 d .
H32A H -0.3206 -0.0509 0.0590 0.082 Uiso 1 1 d R
H32B H -0.1917 -0.0342 0.0995 0.082 Uiso 1 1 d R
H32C H -0.2576 0.0724 0.1010 0.082 Uiso 1 1 d R
C33 C -0.1784(5) 0.3035(5) -0.02287(19) 0.0341(13) Uani 1 1 d .
H33A H -0.1300 0.2442 -0.0231 0.041 Uiso 1 1 d R
H33B H -0.1475 0.3559 -0.0461 0.041 Uiso 1 1 d R
C34 C -0.3237(5) 0.2357(5) -0.0443(2) 0.0479(16) Uani 1 1 d .
H34A H -0.3369 0.1881 -0.0795 0.072 Uiso 1 1 d R
H34B H -0.3543 0.1824 -0.0213 0.072 Uiso 1 1 d R
H34C H -0.3719 0.2951 -0.0446 0.072 Uiso 1 1 d R
C35 C -0.2585(5) 0.5421(4) 0.0078(2) 0.0309(13) Uani 1 1 d .
H35A H -0.3489 0.5258 0.0111 0.037 Uiso 1 1 d R
H35B H -0.2553 0.5026 -0.0272 0.037 Uiso 1 1 d R
C36 C -0.1993(5) 0.6817(5) 0.0143(2) 0.0414(15) Uani 1 1 d .
H36A H -0.2463 0.7129 -0.0117 0.062 Uiso 1 1 d R
H36B H -0.2036 0.7213 0.0491 0.062 Uiso 1 1 d R
H36C H -0.1092 0.6979 0.0105 0.062 Uiso 1 1 d R
C37 C -0.4029(5) 0.6190(4) 0.1099(2) 0.0328(13) Uani 1 1 d .
H37A H -0.3957 0.6345 0.0753 0.039 Uiso 1 1 d R
H37B H -0.4609 0.6616 0.1236 0.039 Uiso 1 1 d R
C38 C -0.4618(5) 0.4822(4) 0.1057(2) 0.0362(14) Uani 1 1 d .
H38A H -0.5466 0.4543 0.0828 0.054 Uiso 1 1 d R
H38B H -0.4047 0.4392 0.0913 0.054 Uiso 1 1 d R
H38C H -0.4704 0.4666 0.1401 0.054 Uiso 1 1 d R
C39 C -0.3386(5) 0.8035(5) 0.2182(2) 0.0353(13) Uani 1 1 d .
H39A H -0.3022 0.8349 0.2552 0.042 Uiso 1 1 d R
H39B H -0.4176 0.7384 0.2150 0.042 Uiso 1 1 d R
C40 C -0.3744(5) 0.9052(5) 0.1946(2) 0.0443(15) Uani 1 1 d .
H40A H -0.4360 0.9350 0.2123 0.066 Uiso 1 1 d R
H40B H -0.2959 0.9711 0.1983 0.066 Uiso 1 1 d R
H40C H -0.4124 0.8737 0.1577 0.066 Uiso 1 1 d R
C41 C -0.0682(6) 1.0392(5) 0.2949(2) 0.0475(16) Uani 1 1 d .
H41A H -0.0664 1.0888 0.3286 0.057 Uiso 1 1 d R
H41B H -0.1581 1.0047 0.2771 0.057 Uiso 1 1 d R
C42 C 0.0018(8) 1.1188(6) 0.2617(3) 0.083(2) Uani 1 1 d .
H42A H -0.0368 1.1834 0.2566 0.125 Uiso 1 1 d R
H42B H 0.0914 1.1538 0.2799 0.125 Uiso 1 1 d R
H42C H -0.0011 1.0691 0.2280 0.125 Uiso 1 1 d R
C43 C 0.1497(5) 1.0539(5) 0.3904(2) 0.0461(15) Uani 1 1 d .
H43A H 0.1677 1.1247 0.3749 0.055 Uiso 1 1 d R
H43B H 0.2320 1.0466 0.4071 0.055 Uiso 1 1 d R
C44 C 0.0680(6) 1.0721(6) 0.4332(2) 0.0613(18) Uani 1 1 d .
H44A H 0.1141 1.1445 0.4598 0.092 Uiso 1 1 d R
H44B H -0.0138 1.0811 0.4168 0.092 Uiso 1 1 d R
H44C H 0.0511 1.0021 0.4493 0.092 Uiso 1 1 d R
C45 C 0.2338(5) 0.8487(5) 0.4637(2) 0.0477(16) Uani 1 1 d .
H45A H 0.2218 0.9282 0.4633 0.057 Uiso 1 1 d R
H45B H 0.2962 0.8557 0.4950 0.057 Uiso 1 1 d R
C46 C 0.1087(7) 0.7619(6) 0.4658(3) 0.092(3) Uani 1 1 d .
H46A H 0.0768 0.7900 0.4967 0.139 Uiso 1 1 d R
H46B H 0.0461 0.7559 0.4347 0.139 Uiso 1 1 d R
H46C H 0.1212 0.6828 0.4666 0.139 Uiso 1 1 d R
C47 C 0.4605(5) 0.7237(5) 0.4644(2) 0.0462(15) Uani 1 1 d .
H47A H 0.5039 0.6635 0.4533 0.055 Uiso 1 1 d R
H47B H 0.3974 0.6892 0.4843 0.055 Uiso 1 1 d R
C48 C 0.5612(6) 0.8356(5) 0.5008(2) 0.0622(18) Uani 1 1 d .
H48A H 0.6039 0.8137 0.5310 0.093 Uiso 1 1 d R
H48B H 0.6254 0.8695 0.4811 0.093 Uiso 1 1 d R
H48C H 0.5178 0.8954 0.5124 0.093 Uiso 1 1 d R
C49 C 0.7068(5) 0.7323(5) 0.3895(2) 0.0516(16) Uani 1 1 d .
H49A H 0.7895 0.7184 0.3853 0.062 Uiso 1 1 d R
H49B H 0.6923 0.7213 0.4240 0.062 Uiso 1 1 d R
C50 C 0.7166(6) 0.8644(6) 0.3862(3) 0.070(2) Uani 1 1 d .
H50A H 0.7858 0.9218 0.4128 0.105 Uiso 1 1 d R
H50B H 0.7320 0.8752 0.3518 0.105 Uiso 1 1 d R
H50C H 0.6341 0.8781 0.3908 0.105 Uiso 1 1 d R
C51 C 0.7544(5) 0.5506(5) 0.2987(2) 0.0472(16) Uani 1 1 d .
H51A H 0.8059 0.6320 0.2988 0.057 Uiso 1 1 d R
H51B H 0.7433 0.5013 0.2640 0.057 Uiso 1 1 d R
C52 C 0.8321(5) 0.4975(6) 0.3371(2) 0.0579(18) Uani 1 1 d .
H52A H 0.9152 0.4973 0.3277 0.087 Uiso 1 1 d R
H52B H 0.8461 0.5474 0.3719 0.087 Uiso 1 1 d R
H52C H 0.7827 0.4151 0.3367 0.087 Uiso 1 1 d R
C53 C 0.6292(5) 0.2706(5) 0.2271(2) 0.0366(14) Uani 1 1 d .
H53A H 0.6156 0.1860 0.2290 0.044 Uiso 1 1 d R
H53B H 0.6657 0.3196 0.2621 0.044 Uiso 1 1 d R
C54 C 0.7293(5) 0.3042(5) 0.1921(2) 0.0542(17) Uani 1 1 d .
H54A H 0.8110 0.2904 0.2053 0.081 Uiso 1 1 d R
H54B H 0.6934 0.2543 0.1572 0.081 Uiso 1 1 d R
H54C H 0.7439 0.3892 0.1907 0.081 Uiso 1 1 d R
C55 C 0.4227(5) 0.1053(5) 0.1311(2) 0.0380(14) Uani 1 1 d .
H55A H 0.3508 0.0342 0.1291 0.046 Uiso 1 1 d R
H55B H 0.5020 0.0899 0.1463 0.046 Uiso 1 1 d R
C56 C 0.4327(5) 0.1248(5) 0.0752(2) 0.0440(15) Uani 1 1 d .
H56A H 0.4450 0.0541 0.0537 0.066 Uiso 1 1 d R
H56B H 0.3528 0.1389 0.0598 0.066 Uiso 1 1 d R
H56C H 0.5054 0.1952 0.0771 0.066 Uiso 1 1 d R
C1A C 0.0598(10) 0.4054(9) 0.4327(5) 0.117(3) Uani 1 1 d .
H1A H -0.0319 0.3993 0.4293 0.140 Uiso 1 1 d R
C2A C 0.1207(12) 0.3983(8) 0.3883(4) 0.107(3) Uani 1 1 d .
H2A H 0.0717 0.3901 0.3535 0.128 Uiso 1 1 d R
C3A C 0.2532(11) 0.4051(7) 0.3975(4) 0.090(3) Uani 1 1 d .
H3A H 0.2970 0.4007 0.3679 0.109 Uiso 1 1 d R
C4A C 0.3234(10) 0.4171(7) 0.4470(5) 0.101(3) Uani 1 1 d .
H4A H 0.4134 0.4161 0.4525 0.121 Uiso 1 1 d R
C5A C 0.2663(9) 0.4300(7) 0.4890(4) 0.085(2) Uani 1 1 d .
H5A H 0.3160 0.4457 0.5243 0.102 Uiso 1 1 d R
C6A C 0.1393(9) 0.4245(7) 0.4828(4) 0.088(2) Uani 1 1 d .
H6A H 0.0999 0.4299 0.5136 0.106 Uiso 1 1 d R
C1B C 0.6150(9) 0.2430(8) 0.3872(3) 0.088(2) Uani 1 1 d .
H1B H 0.6817 0.2998 0.4150 0.105 Uiso 1 1 d R
C2B C 0.5152(9) 0.2822(8) 0.3621(4) 0.087(2) Uani 1 1 d .
H2B H 0.5147 0.3659 0.3723 0.104 Uiso 1 1 d R
C3B C 0.4182(8) 0.2028(8) 0.3236(3) 0.079(2) Uani 1 1 d .
H3B H 0.3493 0.2308 0.3068 0.095 Uiso 1 1 d R
C4B C 0.4165(8) 0.0833(8) 0.3080(3) 0.078(2) Uani 1 1 d .
H4B H 0.3483 0.0282 0.2803 0.094 Uiso 1 1 d R
C5B C 0.5129(10) 0.0434(8) 0.3314(4) 0.097(3) Uani 1 1 d .
H5B H 0.5110 -0.0408 0.3204 0.116 Uiso 1 1 d R
C6B C 0.6151(10) 0.1237(8) 0.3716(4) 0.101(3) Uani 1 1 d .
H6B H 0.6843 0.0958 0.3881 0.121 Uiso 1 1 d R
H1N H 0.156(5) 0.391(4) 0.1276(19) 0.027(16) Uiso 1 1 d .
H2N H -0.030(5) 0.464(4) 0.152(2) 0.037(16) Uiso 1 1 d .
H3N H 0.012(5) 0.692(4) 0.1901(18) 0.019(14) Uiso 1 1 d .
H4N H 0.060(5) 0.698(5) 0.277(2) 0.05(2) Uiso 1 1 d .
H5N H 0.293(5) 0.741(4) 0.299(2) 0.041(17) Uiso 1 1 d .
H6N H 0.319(5) 0.524(4) 0.2808(19) 0.040(16) Uiso 1 1 d .
H7N H 0.260(6) 0.417(6) 0.208(3) 0.09(2) Uiso 1 1 d .

loop_
_atom_site_aniso_label
_atom_site_aniso_U_11
_atom_site_aniso_U_22
_atom_site_aniso_U_33
_atom_site_aniso_U_23
_atom_site_aniso_U_13
_atom_site_aniso_U_12
Cl1 0.0275(8) 0.0446(8) 0.0388(8) 0.0031(7) 0.0031(6) 0.0118(6)
Cl2 0.0565(11) 0.0612(10) 0.0617(11) 0.0122(9) 0.0162(8) 0.0222(8)
O1W 0.039(2) 0.062(3) 0.042(2) 0.013(2) 0.0052(19) 0.0113(19)
N1 0.026(3) 0.026(3) 0.032(3) 0.002(2) 0.001(2) 0.008(2)
N2 0.024(2) 0.030(3) 0.029(3) 0.007(2) -0.002(2) 0.013(2)
N3 0.021(3) 0.030(3) 0.039(3) 0.003(2) 0.003(3) 0.013(2)
N4 0.024(3) 0.033(3) 0.036(3) -0.003(3) 0.001(2) 0.010(2)
N5 0.034(3) 0.042(3) 0.030(3) 0.000(2) 0.001(2) 0.017(2)
N6 0.022(3) 0.042(3) 0.035(3) 0.002(2) -0.001(2) 0.013(2)
N7 0.027(3) 0.032(3) 0.029(3) 0.001(2) 0.002(2) 0.013(2)
C1 0.031(3) 0.031(3) 0.026(3) 0.004(3) 0.004(3) 0.018(3)
C2 0.034(3) 0.027(3) 0.030(3) 0.008(3) 0.009(3) 0.011(2)
C3 0.023(3) 0.033(3) 0.029(3) 0.005(3) 0.001(2) 0.012(2)
C4 0.021(3) 0.039(3) 0.027(3) 0.006(3) 0.005(2) 0.017(2)
C5 0.021(3) 0.028(3) 0.029(3) -0.002(3) 0.002(2) 0.009(2)
C6 0.022(3) 0.033(3) 0.028(3) 0.004(3) -0.001(2) 0.009(2)
C7 0.022(3) 0.026(3) 0.033(3) 0.002(3) 0.000(2) 0.009(2)
C8 0.022(3) 0.028(3) 0.033(3) 0.004(3) 0.002(2) 0.008(2)
C9 0.026(3) 0.026(3) 0.028(3) 0.003(3) 0.001(3) 0.009(2)
C10 0.022(3) 0.030(3) 0.029(3) 0.006(3) 0.001(2) 0.011(2)
C11 0.025(3) 0.030(3) 0.034(3) 0.009(3) 0.004(2) 0.014(2)
C12 0.027(3) 0.028(3) 0.031(3) 0.004(3) 0.008(3) 0.015(2)
C13 0.027(3) 0.036(3) 0.038(3) 0.005(3) 0.008(3) 0.018(3)
C14 0.028(3) 0.039(3) 0.040(4) -0.001(3) 0.006(3) 0.012(3)
C15 0.025(3) 0.032(3) 0.044(4) -0.007(3) -0.002(3) 0.008(2)
C16 0.030(3) 0.037(3) 0.031(3) -0.004(3) 0.002(3) 0.011(3)
C17 0.028(3) 0.039(3) 0.035(4) -0.002(3) 0.001(3) 0.013(3)
C18 0.030(3) 0.042(3) 0.030(3) -0.005(3) -0.003(3) 0.011(3)
C19 0.032(3) 0.038(3) 0.039(4) 0.000(3) -0.005(3) 0.010(3)
C20 0.027(3) 0.042(3) 0.034(3) -0.001(3) -0.001(3) 0.012(3)
C21 0.029(3) 0.034(3) 0.032(3) -0.001(3) -0.004(3) 0.010(3)
C22 0.029(3) 0.045(4) 0.041(4) 0.005(3) -0.003(3) 0.011(3)
C23 0.030(3) 0.040(3) 0.042(4) 0.017(3) 0.006(3) 0.019(3)
C24 0.024(3) 0.034(3) 0.039(3) 0.010(3) 0.000(3) 0.011(3)
C25 0.022(3) 0.039(3) 0.033(3) 0.013(3) 0.006(3) 0.011(2)
C26 0.027(3) 0.035(3) 0.038(3) 0.013(3) 0.006(3) 0.015(3)
C27 0.027(3) 0.032(3) 0.032(3) 0.008(3) 0.004(3) 0.015(2)
C28 0.027(3) 0.034(3) 0.037(3) 0.012(3) 0.011(3) 0.014(2)
C29 0.035(3) 0.025(3) 0.046(4) 0.008(3) 0.010(3) 0.012(2)
C30 0.057(4) 0.047(4) 0.064(4) 0.025(3) 0.016(3) 0.024(3)
C31 0.029(3) 0.026(3) 0.045(4) 0.005(3) -0.002(3) 0.012(2)
C32 0.043(4) 0.047(4) 0.066(4) 0.000(3) 0.012(3) 0.008(3)
C33 0.039(3) 0.033(3) 0.032(3) 0.002(3) 0.004(3) 0.017(3)
C34 0.050(4) 0.043(4) 0.043(4) -0.002(3) -0.014(3) 0.020(3)
C35 0.025(3) 0.038(3) 0.033(3) 0.008(3) 0.003(2) 0.015(2)
C36 0.035(3) 0.048(4) 0.047(4) 0.017(3) 0.010(3) 0.017(3)
C37 0.031(3) 0.037(3) 0.034(3) 0.007(3) 0.003(3) 0.018(3)
C38 0.027(3) 0.037(3) 0.040(3) 0.006(3) -0.002(3) 0.007(2)
C39 0.033(3) 0.035(3) 0.040(3) 0.005(3) 0.006(3) 0.016(3)
C40 0.044(4) 0.051(4) 0.048(4) 0.007(3) 0.015(3) 0.028(3)
C41 0.047(4) 0.037(3) 0.053(4) -0.006(3) -0.002(3) 0.017(3)
C42 0.109(6) 0.073(5) 0.100(6) 0.043(5) 0.044(5) 0.051(5)
C43 0.042(4) 0.045(4) 0.047(4) -0.008(3) 0.002(3) 0.019(3)
C44 0.048(4) 0.065(4) 0.055(4) -0.021(4) -0.006(3) 0.020(3)
C45 0.042(4) 0.058(4) 0.039(4) -0.001(3) 0.002(3) 0.019(3)
C46 0.091(6) 0.084(6) 0.084(6) -0.016(5) 0.051(5) -0.003(5)
C47 0.047(4) 0.049(4) 0.037(4) 0.000(3) -0.009(3) 0.020(3)
C48 0.062(5) 0.059(4) 0.053(4) -0.002(4) -0.010(3) 0.016(3)
C49 0.035(4) 0.057(4) 0.056(4) 0.000(3) 0.001(3) 0.012(3)
C50 0.060(5) 0.067(5) 0.068(5) 0.006(4) 0.001(4) 0.001(4)
C51 0.026(3) 0.055(4) 0.062(4) 0.016(3) 0.008(3) 0.011(3)
C52 0.035(4) 0.070(5) 0.070(5) 0.010(4) 0.003(3) 0.025(3)
C53 0.028(3) 0.039(3) 0.041(3) -0.002(3) -0.005(3) 0.020(3)
C54 0.024(3) 0.060(4) 0.071(5) -0.006(4) -0.002(3) 0.017(3)
C55 0.023(3) 0.035(3) 0.052(4) 0.004(3) 0.002(3) 0.010(2)
C56 0.038(3) 0.045(4) 0.052(4) 0.003(3) 0.010(3) 0.022(3)
C1A 0.097(8) 0.127(8) 0.138(10) 0.009(7) 0.010(8) 0.071(6)
C2A 0.140(10) 0.099(7) 0.096(8) 0.019(6) -0.008(7) 0.078(7)
C3A 0.125(8) 0.083(6) 0.091(7) 0.043(6) 0.042(6) 0.051(6)
C4A 0.101(8) 0.074(6) 0.127(9) 0.029(6) 0.032(7) 0.015(5)
C5A 0.070(6) 0.079(6) 0.114(8) 0.034(5) 0.022(5) 0.023(5)
C6A 0.069(6) 0.104(7) 0.099(7) 0.034(5) 0.026(5) 0.025(5)
C1B 0.108(7) 0.079(6) 0.073(6) 0.013(5) 0.029(5) 0.015(5)
C2B 0.096(7) 0.076(6) 0.090(7) 0.017(5) 0.041(6) 0.015(6)
C3B 0.075(6) 0.081(6) 0.083(6) 0.029(5) 0.022(5) 0.012(5)
C4B 0.084(6) 0.073(6) 0.077(6) 0.022(5) 0.032(5) 0.008(5)
C5B 0.114(8) 0.076(6) 0.091(7) 0.010(5) 0.014(6) 0.018(6)
C6B 0.125(8) 0.073(6) 0.103(7) 0.015(6) 0.016(6) 0.033(6)

loop_
_atom_type_symbol
_atom_type_description
_atom_type_scat_dispersion_real
_atom_type_scat_dispersion_imag
_atom_type_scat_source
C C 0.0033 0.0016 'International Tables Vol C Tables 4.2.6.8 and 6.1.1.4'
H H 0.0000 0.0000 'International Tables Vol C Tables 4.2.6.8 and 6.1.1.4'
N N 0.0061 0.0033 'International Tables Vol C Tables 4.2.6.8 and 6.1.1.4'
O O 0.0106 0.0060 'International Tables Vol C Tables 4.2.6.8 and 6.1.1.4'
Cl Cl 0.1484 0.1585 'International Tables Vol C Tables 4.2.6.8 and 6.1.1.4'

loop_
_geom_angle_atom_site_label_1
_geom_angle_atom_site_label_2
_geom_angle_atom_site_label_3
_geom_angle
H1W O1W H2W 99.1
C4 N1 C1 110.8(4)
C4 N1 H1N 123(4)
C1 N1 H1N 124(4)
C5 N2 C8 109.8(4)
C5 N2 H2N 124(3)
C8 N2 H2N 125(3)
C12 N3 C9 110.7(4)
C12 N3 H3N 117(3)
C9 N3 H3N 130(3)
C13 N4 C16 111.3(5)
C13 N4 H4N 124(4)
C16 N4 H4N 125(4)
C17 N5 C20 110.0(5)
C17 N5 H5N 119(3)
C20 N5 H5N 126(3)
C21 N6 C24 111.4(4)
C21 N6 H6N 122(3)
C24 N6 H6N 127(3)
C28 N7 C25 109.9(4)
C28 N7 H7N 125(4)
C25 N7 H7N 125(4)
N1 C1 C2 106.5(4)
N1 C1 C28 116.4(4)
C2 C1 C28 136.9(5)
C3 C2 C1 107.5(4)
C3 C2 C29 125.2(4)
C1 C2 C29 127.0(5)
C2 C3 C4 107.6(4)
C2 C3 C31 124.8(4)
C4 C3 C31 126.9(4)
N1 C4 C3 107.5(4)
N1 C4 C5 117.9(4)
C3 C4 C5 134.5(5)
N2 C5 C6 107.5(4)
N2 C5 C4 118.3(4)
C6 C5 C4 134.0(5)
C5 C6 C7 107.5(4)
C5 C6 C33 126.5(4)
C7 C6 C33 125.8(4)
C6 C7 C8 107.9(4)
C6 C7 C35 123.3(4)
C8 C7 C35 128.4(4)
N2 C8 C7 107.1(4)
N2 C8 C9 119.2(4)
C7 C8 C9 133.3(4)
N3 C9 C10 106.5(4)
N3 C9 C8 120.7(4)
C10 C9 C8 132.2(5)
C11 C10 C9 108.1(4)
C11 C10 C37 124.4(4)
C9 C10 C37 126.6(5)
C10 C11 C12 107.5(4)
C10 C11 C39 125.3(4)
C12 C11 C39 126.7(5)
N3 C12 C11 107.2(4)
N3 C12 C13 118.3(4)
C11 C12 C13 134.1(5)
N4 C13 C12 118.2(4)
N4 C13 C14 106.6(5)
C12 C13 C14 135.2(5)
C15 C14 C13 107.3(4)
C15 C14 C41 124.3(5)
C13 C14 C41 127.9(5)
C14 C15 C16 108.0(5)
C14 C15 C43 125.7(5)
C16 C15 C43 125.6(5)
N4 C16 C15 106.8(5)
N4 C16 C17 118.2(5)
C15 C16 C17 134.5(5)
N5 C17 C18 107.4(5)
N5 C17 C16 118.5(5)
C18 C17 C16 134.1(5)
C19 C18 C17 107.6(5)
C19 C18 C45 125.3(5)
C17 C18 C45 125.8(5)
C18 C19 C20 107.3(5)
C18 C19 C47 125.2(5)
C20 C19 C47 126.9(5)
N5 C20 C19 107.7(5)
N5 C20 C21 118.9(5)
C19 C20 C21 133.2(5)
N6 C21 C22 106.8(5)
N6 C21 C20 119.9(5)
C22 C21 C20 133.1(5)
C23 C22 C21 107.2(5)
C23 C22 C49 126.2(5)
C21 C22 C49 126.2(5)
C22 C23 C24 109.0(5)
C22 C23 C51 121.9(5)
C24 C23 C51 128.2(5)
N6 C24 C23 105.6(5)
N6 C24 C25 119.1(4)
C23 C24 C25 135.3(5)
N7 C25 C24 118.8(4)
N7 C25 C26 105.7(4)
C24 C25 C26 135.4(5)
C27 C26 C25 109.3(4)
C27 C26 C53 123.4(5)
C25 C26 C53 127.2(5)
C26 C27 C28 106.9(5)
C26 C27 C55 125.3(4)
C28 C27 C55 127.6(5)
N7 C28 C27 108.2(4)
N7 C28 C1 117.2(4)
C27 C28 C1 134.4(5)
C30 C29 C2 115.1(4)
C30 C29 H29A 107.6
C2 C29 H29A 108.7
C30 C29 H29B 108.8
C2 C29 H29B 108.5
H29A C29 H29B 107.8
C29 C30 H30A 111.1
C29 C30 H30B 109.3
H30A C30 H30B 109.5
C29 C30 H30C 108.0
H30A C30 H30C 109.5
H30B C30 H30C 109.5
C3 C31 C32 112.6(4)
C3 C31 H31A 109.1
C32 C31 H31A 108.9
C3 C31 H31B 109.1
C32 C31 H31B 108.8
H31A C31 H31B 108.2
C31 C32 H32A 111.3
C31 C32 H32B 108.5
H32A C32 H32B 109.5
C31 C32 H32C 108.6
H32A C32 H32C 109.5
H32B C32 H32C 109.5
C6 C33 C34 113.8(4)
C6 C33 H33A 108.7
C34 C33 H33A 108.6
C6 C33 H33B 108.8
C34 C33 H33B 108.8
H33A C33 H33B 108.1
C33 C34 H34A 111.2
C33 C34 H34B 108.7
H34A C34 H34B 109.5
C33 C34 H34C 108.5
H34A C34 H34C 109.5
H34B C34 H34C 109.5
C7 C35 C36 114.5(4)
C7 C35 H35A 109.1
C36 C35 H35A 108.7
C7 C35 H35B 107.9
C36 C35 H35B 108.4
H35A C35 H35B 108.1
C35 C36 H36A 111.4
C35 C36 H36B 108.4
H36A C36 H36B 109.5
C35 C36 H36C 108.7
H36A C36 H36C 109.4
H36B C36 H36C 109.5
C10 C37 C38 113.2(4)
C10 C37 H37A 108.1
C38 C37 H37A 109.5
C10 C37 H37B 109.3
C38 C37 H37B 108.7
H37A C37 H37B 108.0
C37 C38 H38A 109.9
C37 C38 H38B 108.8
H38A C38 H38B 109.5
C37 C38 H38C 109.7
H38A C38 H38C 109.5
H38B C38 H38C 109.5
C11 C39 C40 114.9(4)
C11 C39 H39A 107.9
C40 C39 H39A 108.7
C11 C39 H39B 108.8
C40 C39 H39B 108.4
H39A C39 H39B 107.9
C39 C40 H40A 110.8
C39 C40 H40B 108.6
H40A C40 H40B 109.5
C39 C40 H40C 109.0
H40A C40 H40C 109.5
H40B C40 H40C 109.5
C42 C41 C14 113.8(5)
C42 C41 H41A 109.4
C14 C41 H41A 109.1
C42 C41 H41B 107.6
C14 C41 H41B 108.6
H41A C41 H41B 108.2
C41 C42 H42A 111.8
C41 C42 H42B 107.4
H42A C42 H42B 109.5
C41 C42 H42C 109.2
H42A C42 H42C 109.5
H42B C42 H42C 109.5
C15 C43 C44 114.5(5)
C15 C43 H43A 108.0
C44 C43 H43A 109.6
C15 C43 H43B 108.5
C44 C43 H43B 108.1
H43A C43 H43B 107.9
C43 C44 H44A 110.1
C43 C44 H44B 108.3
H44A C44 H44B 109.5
C43 C44 H44C 109.9
H44A C44 H44C 109.5
H44B C44 H44C 109.5
C46 C45 C18 112.9(5)
C46 C45 H45A 109.6
C18 C45 H45A 109.3
C46 C45 H45B 108.5
C18 C45 H45B 108.4
H45A C45 H45B 108.1
C45 C46 H46A 110.5
C45 C46 H46B 108.4
H46A C46 H46B 109.5
C45 C46 H46C 109.5
H46A C46 H46C 109.5
H46B C46 H46C 109.5
C19 C47 C48 114.4(5)
C19 C47 H47A 108.9
C48 C47 H47A 108.9
C19 C47 H47B 108.3
C48 C47 H47B 108.1
H47A C47 H47B 108.0
C47 C48 H48A 111.0
C47 C48 H48B 108.3
H48A C48 H48B 109.5
C47 C48 H48C 109.1
H48A C48 H48C 109.5
H48B C48 H48C 109.5
C22 C49 C50 113.6(5)
C22 C49 H49A 108.4
C50 C49 H49A 107.9
C22 C49 H49B 109.7
C50 C49 H49B 108.9
H49A C49 H49B 108.2
C49 C50 H50A 112.2
C49 C50 H50B 108.6
H50A C50 H50B 109.5
C49 C50 H50C 107.6
H50A C50 H50C 109.5
H50B C50 H50C 109.5
C52 C51 C23 116.8(5)
C52 C51 H51A 108.5
C23 C51 H51A 109.4
C52 C51 H51B 107.1
C23 C51 H51B 107.1
H51A C51 H51B 107.5
C51 C52 H52A 110.9
C51 C52 H52B 108.0
H52A C52 H52B 109.5
C51 C52 H52C 109.5
H52A C52 H52C 109.5
H52B C52 H52C 109.5
C26 C53 C54 113.6(4)
C26 C53 H53A 109.5
C54 C53 H53A 108.9
C26 C53 H53B 108.8
C54 C53 H53B 107.9
H53A C53 H53B 108.0
C53 C54 H54A 111.5
C53 C54 H54B 108.0
H54A C54 H54B 109.5
C53 C54 H54C 108.9
H54A C54 H54C 109.5
H54B C54 H54C 109.5
C27 C55 C56 113.5(4)
C27 C55 H55A 109.3
C56 C55 H55A 109.2
C27 C55 H55B 108.4
C56 C55 H55B 108.3
H55A C55 H55B 108.1
C55 C56 H56A 110.9
C55 C56 H56B 108.3
H56A C56 H56B 109.5
C55 C56 H56C 109.2
H56A C56 H56C 109.5
H56B C56 H56C 109.5
C6A C1A C2A 117.5(9)
C6A C1A H1A 120.8
C2A C1A H1A 121.6
C3A C2A C1A 117.1(9)
C3A C2A H2A 122.3
C1A C2A H2A 120.6
C4A C3A C2A 122.5(9)
C4A C3A H3A 118.8
C2A C3A H3A 118.7
C5A C4A C3A 119.8(10)
C5A C4A H4A 118.5
C3A C4A H4A 121.8
C6A C5A C4A 120.4(9)
C6A C5A H5A 118.6
C4A C5A H5A 120.9
C5A C6A C1A 122.5(9)
C5A C6A H6A 118.6
C1A C6A H6A 118.8
C6B C1B C2B 118.8(9)
C6B C1B H1B 121.7
C2B C1B H1B 119.5
C3B C2B C1B 120.6(8)
C3B C2B H2B 119.8
C1B C2B H2B 119.6
C2B C3B C4B 121.2(8)
C2B C3B H3B 119.7
C4B C3B H3B 119.1
C5B C4B C3B 119.4(8)
C5B C4B H4B 120.0
C3B C4B H4B 120.6
C4B C5B C6B 120.7(9)
C4B C5B H5B 119.1
C6B C5B H5B 120.2
C1B C6B C5B 119.3(9)
C1B C6B H6B 119.7
C5B C6B H6B 121.0

loop_
_geom_bond_atom_site_label_1
_geom_bond_atom_site_label_2
_geom_bond_distance
O1W H1W 0.7999
O1W H2W 0.8000
N1 C4 1.363(6)
N1 C1 1.378(6)
N1 H1N 0.78(4)
N2 C5 1.381(6)
N2 C8 1.383(6)
N2 H2N 0.91(5)
N3 C12 1.363(6)
N3 C9 1.374(6)
N3 H3N 0.79(4)
N4 C13 1.372(6)
N4 C16 1.374(6)
N4 H4N 0.81(5)
N5 C17 1.362(6)
N5 C20 1.366(6)
N5 H5N 0.88(5)
N6 C21 1.369(6)
N6 C24 1.374(6)
N6 H6N 0.91(5)
N7 C28 1.374(6)
N7 C25 1.391(6)
N7 H7N 1.04(7)
C1 C2 1.420(7)
C1 C28 1.441(7)
C2 C3 1.403(6)
C2 C29 1.505(6)
C3 C4 1.406(6)
C3 C31 1.495(7)
C4 C5 1.435(6)
C5 C6 1.406(6)
C6 C7 1.407(6)
C6 C33 1.489(7)
C7 C8 1.406(7)
C7 C35 1.504(6)
C8 C9 1.428(7)
C9 C10 1.416(6)
C10 C11 1.387(6)
C10 C37 1.505(6)
C11 C12 1.416(6)
C11 C39 1.516(7)
C12 C13 1.423(7)
C13 C14 1.434(7)
C14 C15 1.402(7)
C14 C41 1.509(7)
C15 C16 1.418(7)
C15 C43 1.489(7)
C16 C17 1.422(7)
C17 C18 1.412(7)
C18 C19 1.388(7)
C18 C45 1.516(7)
C19 C20 1.408(7)
C19 C47 1.507(7)
C20 C21 1.424(7)
C21 C22 1.414(7)
C22 C23 1.388(7)
C22 C49 1.503(7)
C23 C24 1.411(7)
C23 C51 1.521(7)
C24 C25 1.429(7)
C25 C26 1.429(7)
C26 C27 1.379(7)
C26 C53 1.515(6)
C27 C28 1.420(6)
C27 C55 1.496(7)
C29 C30 1.500(7)
C29 H29A 0.9599
C29 H29B 0.9602
C30 H30A 0.9601
C30 H30B 0.9600
C30 H30C 0.9599
C31 C32 1.525(7)
C31 H31A 0.9600
C31 H31B 0.9600
C32 H32A 0.9600
C32 H32B 0.9599
C32 H32C 0.9600
C33 C34 1.531(7)
C33 H33A 0.9601
C33 H33B 0.9600
C34 H34A 0.9600
C34 H34B 0.9602
C34 H34C 0.9600
C35 C36 1.543(6)
C35 H35A 0.9600
C35 H35B 0.9598
C36 H36A 0.9603
C36 H36B 0.9596
C36 H36C 0.9601
C37 C38 1.521(6)
C37 H37A 0.9601
C37 H37B 0.9600
C38 H38A 0.9599
C38 H38B 0.9600
C38 H38C 0.9600
C39 C40 1.523(7)
C39 H39A 0.9604
C39 H39B 0.9600
C40 H40A 0.9601
C40 H40B 0.9600
C40 H40C 0.9600
C41 C42 1.502(8)
C41 H41A 0.9600
C41 H41B 0.9601
C42 H42A 0.9600
C42 H42B 0.9601
C42 H42C 0.9599
C43 C44 1.537(8)
C43 H43A 0.9600
C43 H43B 0.9599
C44 H44A 0.9600
C44 H44B 0.9600
C44 H44C 0.9600
C45 C46 1.470(8)
C45 H45A 0.9600
C45 H45B 0.9601
C46 H46A 0.9601
C46 H46B 0.9600
C46 H46C 0.9599
C47 C48 1.524(7)
C47 H47A 0.9600
C47 H47B 0.9601
C48 H48A 0.9600
C48 H48B 0.9601
C48 H48C 0.9600
C49 C50 1.519(8)
C49 H49A 0.9599
C49 H49B 0.9597
C50 H50A 0.9599
C50 H50B 0.9601
C50 H50C 0.9600
C51 C52 1.520(7)
C51 H51A 0.9599
C51 H51B 0.9601
C52 H52A 0.9600
C52 H52B 0.9602
C52 H52C 0.9600
C53 C54 1.526(7)
C53 H53A 0.9601
C53 H53B 0.9599
C54 H54A 0.9599
C54 H54B 0.9600
C54 H54C 0.9599
C55 C56 1.529(7)
C55 H55A 0.9600
C55 H55B 0.9600
C56 H56A 0.9600
C56 H56B 0.9599
C56 H56C 0.9600
C1A C6A 1.408(11)
C1A C2A 1.412(12)
C1A H1A 0.9600
C2A C3A 1.389(11)
C2A H2A 0.9602
C3A C4A 1.368(11)
C3A H3A 0.9599
C4A C5A 1.338(11)
C4A H4A 0.9601
C5A C6A 1.334(10)
C5A H5A 0.9603
C6A H6A 0.9600
C1B C6B 1.370(10)
C1B C2B 1.392(11)
C1B H1B 0.9600
C2B C3B 1.357(10)
C2B H2B 0.9600
C3B C4B 1.366(10)
C3B H3B 0.9600
C4B C5B 1.349(10)
C4B H4B 0.9600
C5B C6B 1.412(11)
C5B H5B 0.9599
C6B H6B 0.9600

loop_
_geom_hbond_atom_site_label_D
_geom_hbond_atom_site_label_H
_geom_hbond_atom_site_label_A
_geom_hbond_distance_DH
_geom_hbond_distance_HA
_geom_hbond_distance_DA
_geom_hbond_angle_DHA
O1W H1W Cl2 0.80 2.14 2.941(4) 173.7
N1 H1N O1W 0.78(4) 2.05(5) 2.820(6) 170(5)
N2 H2N Cl1 0.91(5) 2.47(5) 3.377(5) 170(4)
N3 H3N Cl2 0.79(4) 2.67(5) 3.438(5) 165(4)
N4 H4N Cl1 0.81(5) 2.67(6) 3.477(5) 174(5)
N5 H5N Cl2 0.88(5) 2.35(5) 3.228(5) 171(5)
N6 H6N Cl1 0.91(5) 2.37(5) 3.275(5) 174(4)
N7 H7N Cl1 1.04(7) 2.30(7) 3.303(5) 162(5)

loop_
_geom_torsion_atom_site_label_1
_geom_torsion_atom_site_label_2
_geom_torsion_atom_site_label_3
_geom_torsion_atom_site_label_4
_geom_torsion
C4 N1 C1 C2 -1.7(5)
C4 N1 C1 C28 -177.6(4)
N1 C1 C2 C3 -0.2(5)
C28 C1 C2 C3 174.3(6)
N1 C1 C2 C29 -174.5(5)
C28 C1 C2 C29 0.1(9)
C1 C2 C3 C4 2.0(5)
C29 C2 C3 C4 176.4(5)
C1 C2 C3 C31 -169.0(5)
C29 C2 C3 C31 5.4(8)
C1 N1 C4 C3 2.9(6)
C1 N1 C4 C5 179.2(4)
C2 C3 C4 N1 -3.0(5)
C31 C3 C4 N1 167.7(5)
C2 C3 C4 C5 -178.3(5)
C31 C3 C4 C5 -7.6(9)
C8 N2 C5 C6 3.5(5)
C8 N2 C5 C4 179.0(4)
N1 C4 C5 N2 -32.1(6)
C3 C4 C5 N2 142.8(5)
N1 C4 C5 C6 141.9(5)
C3 C4 C5 C6 -43.1(9)
N2 C5 C6 C7 -1.2(5)
C4 C5 C6 C7 -175.7(5)
N2 C5 C6 C33 173.2(4)
C4 C5 C6 C33 -1.3(9)
C5 C6 C7 C8 -1.5(5)
C33 C6 C7 C8 -175.9(4)
C5 C6 C7 C35 172.0(4)
C33 C6 C7 C35 -2.4(7)
C5 N2 C8 C7 -4.4(5)
C5 N2 C8 C9 169.6(4)
C6 C7 C8 N2 3.5(5)
C35 C7 C8 N2 -169.5(4)
C6 C7 C8 C9 -169.2(5)
C35 C7 C8 C9 17.8(9)
C12 N3 C9 C10 -1.7(5)
C12 N3 C9 C8 -173.5(4)
N2 C8 C9 N3 29.6(7)
C7 C8 C9 N3 -158.4(5)
N2 C8 C9 C10 -139.8(5)
C7 C8 C9 C10 32.2(9)
N3 C9 C10 C11 0.5(5)
C8 C9 C10 C11 170.9(5)
N3 C9 C10 C37 -169.2(4)
C8 C9 C10 C37 1.2(8)
C9 C10 C11 C12 0.9(5)
C37 C10 C11 C12 170.9(4)
C9 C10 C11 C39 -171.4(4)
C37 C10 C11 C39 -1.4(7)
C9 N3 C12 C11 2.3(5)
C9 N3 C12 C13 175.7(4)
C10 C11 C12 N3 -1.9(5)
C39 C11 C12 N3 170.2(4)
C10 C11 C12 C13 -173.9(5)
C39 C11 C12 C13 -1.8(9)
C16 N4 C13 C12 177.7(4)
C16 N4 C13 C14 1.0(6)
N3 C12 C13 N4 -25.5(7)
C11 C12 C13 N4 145.8(5)
N3 C12 C13 C14 150.1(5)
C11 C12 C13 C14 -38.6(10)
N4 C13 C14 C15 -1.4(6)
C12 C13 C14 C15 -177.3(6)
N4 C13 C14 C41 169.9(5)
C12 C13 C14 C41 -5.9(9)
C13 C14 C15 C16 1.3(6)
C41 C14 C15 C16 -170.4(5)
C13 C14 C15 C43 172.0(5)
C41 C14 C15 C43 0.2(9)
C13 N4 C16 C15 -0.2(6)
C13 N4 C16 C17 -174.0(5)
C14 C15 C16 N4 -0.7(6)
C43 C15 C16 N4 -171.4(5)
C14 C15 C16 C17 171.6(6)
C43 C15 C16 C17 0.9(10)
C20 N5 C17 C18 -3.2(6)
C20 N5 C17 C16 -179.9(5)
N4 C16 C17 N5 28.3(7)
C15 C16 C17 N5 -143.3(6)
N4 C16 C17 C18 -147.2(6)
C15 C16 C17 C18 41.1(10)
N5 C17 C18 C19 2.0(6)
C16 C17 C18 C19 177.9(6)
N5 C17 C18 C45 -165.7(5)
C16 C17 C18 C45 10.2(10)
C17 C18 C19 C20 -0.1(6)
C45 C18 C19 C20 167.7(5)
C17 C18 C19 C47 -171.4(5)
C45 C18 C19 C47 -3.6(9)
C17 N5 C20 C19 3.2(6)
C17 N5 C20 C21 178.6(5)
C18 C19 C20 N5 -1.8(6)
C47 C19 C20 N5 169.3(5)
C18 C19 C20 C21 -176.3(6)
C47 C19 C20 C21 -5.3(10)
C24 N6 C21 C22 1.3(6)
C24 N6 C21 C20 177.0(5)
N5 C20 C21 N6 -33.9(7)
C19 C20 C21 N6 140.2(6)
N5 C20 C21 C22 140.5(6)
C19 C20 C21 C22 -45.4(10)
N6 C21 C22 C23 0.7(6)
C20 C21 C22 C23 -174.3(6)
N6 C21 C22 C49 173.6(5)
C20 C21 C22 C49 -1.3(10)
C21 C22 C23 C24 -2.3(6)
C49 C22 C23 C24 -175.2(5)
C21 C22 C23 C51 167.4(4)
C49 C22 C23 C51 -5.5(8)
C21 N6 C24 C23 -2.7(5)
C21 N6 C24 C25 175.7(4)
C22 C23 C24 N6 3.1(6)
C51 C23 C24 N6 -165.9(5)
C22 C23 C24 C25 -175.0(5)
C51 C23 C24 C25 16.0(9)
C28 N7 C25 C24 -175.1(4)
C28 N7 C25 C26 0.5(5)
N6 C24 C25 N7 14.3(7)
C23 C24 C25 N7 -167.8(5)
N6 C24 C25 C26 -159.7(5)
C23 C24 C25 C26 18.1(10)
N7 C25 C26 C27 -0.2(5)
C24 C25 C26 C27 174.4(5)
N7 C25 C26 C53 -178.0(5)
C24 C25 C26 C53 -3.4(9)
C25 C26 C27 C28 -0.2(5)
C53 C26 C27 C28 177.8(4)
C25 C26 C27 C55 174.7(4)
C53 C26 C27 C55 -7.4(8)
C25 N7 C28 C27 -0.6(5)
C25 N7 C28 C1 -175.8(4)
C26 C27 C28 N7 0.5(5)
C55 C27 C28 N7 -174.3(4)
C26 C27 C28 C1 174.5(5)
C55 C27 C28 C1 -0.3(9)
N1 C1 C28 N7 20.3(6)
C2 C1 C28 N7 -153.9(6)
N1 C1 C28 C27 -153.3(5)
C2 C1 C28 C27 32.5(10)
C3 C2 C29 C30 -109.0(6)
C1 C2 C29 C30 64.3(7)
C2 C3 C31 C32 77.0(6)
C4 C3 C31 C32 -92.2(6)
C5 C6 C33 C34 118.2(5)
C7 C6 C33 C34 -68.4(6)
C6 C7 C35 C36 -132.1(5)
C8 C7 C35 C36 40.0(7)
C11 C10 C37 C38 -111.9(5)
C9 C10 C37 C38 56.3(7)
C10 C11 C39 C40 -76.5(6)
C12 C11 C39 C40 112.8(6)
C15 C14 C41 C42 91.3(7)
C13 C14 C41 C42 -78.7(7)
C14 C15 C43 C44 79.6(7)
C16 C15 C43 C44 -111.3(6)
C19 C18 C45 C46 -99.2(7)
C17 C18 C45 C46 66.4(8)
C18 C19 C47 C48 -74.3(7)
C20 C19 C47 C48 116.2(6)
C23 C22 C49 C50 116.1(6)
C21 C22 C49 C50 -55.5(8)
C22 C23 C51 C52 76.3(7)
C24 C23 C51 C52 -116.1(6)
C27 C26 C53 C54 78.1(6)
C25 C26 C53 C54 -104.3(6)
C26 C27 C55 C56 -108.1(6)
C28 C27 C55 C56 65.7(7)
C6A C1A C2A C3A 2.9(13)
C1A C2A C3A C4A 0.6(13)
C2A C3A C4A C5A -4.0(13)
C3A C4A C5A C6A 3.7(13)
C4A C5A C6A C1A -0.1(13)
C2A C1A C6A C5A -3.3(14)
C6B C1B C2B C3B 1.4(12)
C1B C2B C3B C4B -0.7(12)
C2B C3B C4B C5B 0.0(11)
C3B C4B C5B C6B 0.0(12)
C2B C1B C6B C5B -1.3(12)
C4B C5B C6B C1B 0.6(13)
